data_7021459
loop_
_publ_author_name
'Jankolovits, Joseph'
'Cutland Van-Noord, Annabel D'
'Kampf, Jeff W.'
'Pecoraro, Vincent L.'

_publ_section_title
;
 Selective anion encapsulation in solid-state
 Ln(iii)[15-metallacrown-5](3+) compartments through secondary sphere
 interactions.
;
_journal_issue 27
_journal_name_full 'Dalton transactions (Cambridge, England : 2003)'
_journal_page_first 9803
_journal_page_last 9808
_journal_paper_doi 10.1039/c3dt50535a
_journal_volume 42
_journal_year 2013
_chemical_formula_sum 'C96 H168 Cu10 Gd2 N20 O36'
_chemical_formula_weight 3128.44
_chemical_name_systematic
;
?
;
_space_group_IT_number 20
_symmetry_cell_setting orthorhombic
_symmetry_space_group_name_Hall 'C 2c 2'
_symmetry_space_group_name_H-M 'C 2 2 21'
_atom_sites_solution_hydrogens geom
_atom_sites_solution_primary direct
_atom_sites_solution_secondary difmap
_audit_creation_method SHELXL-97
_cell_angle_alpha 90.00
_cell_angle_beta 90.00
_cell_angle_gamma 90.00
_cell_formula_units_Z 4
_cell_length_a 14.735(3)
_cell_length_b 27.448(6)
_cell_length_c 33.677(8)
_cell_measurement_reflns_used 6668
_cell_measurement_temperature 158(2)
_cell_measurement_theta_max 25.06
_cell_measurement_theta_min 2.40
_cell_volume 13621(5)
_computing_cell_refinement 'Bruker SMART'
_computing_data_collection 'Bruker SMART'
_computing_data_reduction 'Bruker SHELXTL'
_computing_molecular_graphics 'Bruker SHELXTL'
_computing_publication_material 'Bruker SHELXTL'
_computing_structure_refinement 'Bruker SHELXTL'
_computing_structure_solution 'Bruker SHELXTL'
_diffrn_ambient_temperature 158(2)
_diffrn_measured_fraction_theta_full 0.998
_diffrn_measured_fraction_theta_max 0.998
_diffrn_measurement_device_type 'CCD area detector'
_diffrn_measurement_method 'phi and omega scans'
_diffrn_radiation_monochromator graphite
_diffrn_radiation_source 'fine-focus sealed tube'
_diffrn_radiation_type MoK\a
_diffrn_radiation_wavelength 0.71073
_diffrn_reflns_av_R_equivalents 0.0656
_diffrn_reflns_av_sigmaI/netI 0.0404
_diffrn_reflns_limit_h_max 18
_diffrn_reflns_limit_h_min -18
_diffrn_reflns_limit_k_max 34
_diffrn_reflns_limit_k_min -34
_diffrn_reflns_limit_l_max 42
_diffrn_reflns_limit_l_min -42
_diffrn_reflns_number 176796
_diffrn_reflns_theta_full 26.42
_diffrn_reflns_theta_max 26.42
_diffrn_reflns_theta_min 1.48
_exptl_absorpt_coefficient_mu 2.560
_exptl_absorpt_correction_T_max 0.831
_exptl_absorpt_correction_T_min 0.552
_exptl_absorpt_correction_type multi-scan
_exptl_absorpt_process_details 'Blessing, Acta Cryst. (1995) A51 33-38.'
_exptl_crystal_colour blue
_exptl_crystal_density_diffrn 1.526
_exptl_crystal_density_method 'not measured'
_exptl_crystal_description needle
_exptl_crystal_F_000 6360
_exptl_crystal_size_max 0.10
_exptl_crystal_size_mid 0.16
_exptl_crystal_size_min 0.50
_refine_diff_density_max 0.897
_refine_diff_density_min -0.650
_refine_diff_density_rms 0.115
_refine_ls_abs_structure_details 'Flack H D (1983), Acta Cryst. A39, 876-881'
_refine_ls_abs_structure_Flack 0.030(17)
_refine_ls_extinction_method none
_refine_ls_goodness_of_fit_ref 1.049
_refine_ls_hydrogen_treatment mixed
_refine_ls_matrix_type full
_refine_ls_number_parameters 789
_refine_ls_number_reflns 14011
_refine_ls_number_restraints 1
_refine_ls_restrained_S_all 1.049
_refine_ls_R_factor_all 0.0670
_refine_ls_R_factor_gt 0.0585
_refine_ls_shift/su_max 0.005
_refine_ls_shift/su_mean 0.000
_refine_ls_structure_factor_coef Fsqd
_refine_ls_weighting_details 'calc w=1/[\s^2^(Fo^2^)+(0.0759P)^2^+1.5128P] where P=(Fo^2^+2Fc^2^)/3'
_refine_ls_weighting_scheme calc
_refine_ls_wR_factor_gt 0.1555
_refine_ls_wR_factor_ref 0.1605
_reflns_number_gt 12096
_reflns_number_total 14011
_reflns_threshold_expression >2sigma(I)
_cod_data_source_file c3dt50535a.txt
_cod_data_source_block ac1084
_cod_depositor_comments
;
The following automatic conversions were performed:

'_symmetry_cell_setting' value 'Orthorhombic' changed to
'orthorhombic' according to
/home/saulius/struct/CIF-dictionaries/cif_core.dic dictionary named
'cif_core.dic' version 2.4.2 from 2011-04-26.

Automatic conversion script
Id: cif_fix_values 1891 2012-01-12 08:04:46Z andrius 
;
_cod_original_sg_symbol_H-M C222(1)
_cod_database_code 7021459

loop_
_symmetry_equiv_pos_as_xyz
'x, y, z'
'-x, -y, z+1/2'
'-x, y, -z+1/2'
'x, -y, -z'
'x+1/2, y+1/2, z'
'-x+1/2, -y+1/2, z+1/2'
'-x+1/2, y+1/2, -z+1/2'
'x+1/2, -y+1/2, -z'

loop_
_atom_site_label
_atom_site_type_symbol
_atom_site_fract_x
_atom_site_fract_y
_atom_site_fract_z
_atom_site_U_iso_or_equiv
_atom_site_adp_type
_atom_site_occupancy
_atom_site_symmetry_multiplicity
_atom_site_calc_flag
_atom_site_refinement_flags
_atom_site_disorder_assembly
_atom_site_disorder_group
Gd1 Gd -0.25049(3) 0.965417(17) 0.664543(18) 0.05201(14) Uani 1 1 d . A .
Cu1 Cu -0.40199(6) 0.85445(4) 0.69060(3) 0.0511(3) Uani 1 1 d . . .
Cu2 Cu -0.09998(6) 0.84901(4) 0.66188(4) 0.0501(2) Uani 1 1 d . . .
Cu3 Cu -0.01349(6) 1.00078(4) 0.62462(4) 0.0542(3) Uani 1 1 d . . .
Cu4 Cu -0.26665(10) 1.09520(6) 0.62032(8) 0.0930(6) Uani 1 1 d . . .
Cu5 Cu -0.49609(8) 1.01175(5) 0.68074(5) 0.0617(3) Uani 1 1 d . . .
O1 O -0.1667(4) 0.7879(2) 0.6670(2) 0.0575(15) Uani 1 1 d . . .
O2 O -0.2182(3) 0.8785(2) 0.6657(2) 0.0506(13) Uani 1 1 d . . .
O3 O 0.0785(4) 0.9514(2) 0.6293(2) 0.0558(15) Uani 1 1 d . . .
O4 O -0.0918(4) 0.9544(2) 0.6505(2) 0.0551(15) Uani 1 1 d . . .
O5 O -0.1556(5) 1.1184(3) 0.5938(3) 0.093(3) Uani 1 1 d . . .
O6 O -0.1961(4) 1.0397(3) 0.6337(3) 0.074(2) Uani 1 1 d . . .
O7 O -0.5227(4) 1.0733(2) 0.6559(2) 0.0652(18) Uani 1 1 d . . .
O8 O -0.3758(4) 1.0203(2) 0.6604(3) 0.090(3) Uani 1 1 d . . .
O9 O -0.5266(4) 0.8692(2) 0.70071(19) 0.0573(15) Uani 1 1 d . . .
O10 O -0.3845(4) 0.9241(2) 0.6882(2) 0.0549(15) Uani 1 1 d . . .
O100 O -0.2061(9) 1.0192(4) 0.7179(5) 0.136(4) Uani 1 1 d . A .
O101 O -0.1931(6) 0.9460(3) 0.7322(2) 0.081(2) Uani 1 1 d . A .
O102 O -0.2804(6) 0.9482(3) 0.5970(2) 0.084(2) Uani 1 1 d . . .
O103 O -0.0872(8) 0.8567(4) 0.7350(3) 0.124(4) Uani 1 1 d . . .
O104 O -0.0453(14) 0.9819(7) 0.5379(7) 0.221(8) Uani 1 1 d . . .
O200 O -0.1484(12) 0.8919(6) 0.5611(5) 0.170(6) Uani 1 1 d . . .
O201 O -0.1673(18) 0.7861(9) 0.7789(7) 0.251(10) Uani 1 1 d . . .
O202 O -0.6665(8) 1.1290(5) 0.6739(7) 0.198(9) Uani 1 1 d . . .
O203 O 0.1602(12) 1.1019(6) 0.6638(6) 0.198(8) Uani 1 1 d . . .
O204 O -0.1490(10) 1.2942(5) 0.7156(3) 0.151(6) Uani 1 1 d . . .
O205 O -0.0817(9) 0.7122(4) 0.6984(4) 0.134(4) Uani 1 1 d . . .
O206 O -0.2266(14) 0.8782(7) 0.4862(5) 0.202(7) Uani 1 1 d . . .
O207 O -0.5000 1.0593(8) 0.7500 0.186(9) Uani 1 2 d . . .
N1 N -0.4006(5) 0.7840(3) 0.7014(3) 0.069(2) Uani 1 1 d . . .
H1A H -0.3982 0.7789 0.7284 0.082 Uiso 1 1 calc R . .
H1B H -0.4534 0.7703 0.6920 0.082 Uiso 1 1 calc R . .
N2 N -0.2797(5) 0.8428(3) 0.6755(2) 0.0507(17) Uani 1 1 d . . .
N3 N 0.0255(5) 0.8243(3) 0.6503(2) 0.0529(17) Uani 1 1 d . . .
H3C H 0.0472 0.8080 0.6721 0.064 Uiso 1 1 calc R . .
H3D H 0.0230 0.8026 0.6295 0.064 Uiso 1 1 calc R . .
N4 N -0.0455(4) 0.9097(3) 0.6518(2) 0.0487(16) Uani 1 1 d . . .
N5 N 0.0611(6) 1.0544(3) 0.6018(3) 0.079(3) Uani 1 1 d . . .
H5B H 0.1039 1.0639 0.6201 0.094 Uiso 1 1 calc R . .
H5C H 0.0911 1.0432 0.5797 0.094 Uiso 1 1 calc R . .
N6 N -0.1088(5) 1.0470(3) 0.6218(3) 0.075(3) Uani 1 1 d . . .
N7 N -0.3504(8) 1.1500(5) 0.6105(5) 0.120(4) Uani 1 1 d . . .
H7C H -0.3313 1.1765 0.6250 0.144 Uiso 1 1 calc R . .
H7D H -0.3478 1.1583 0.5841 0.144 Uiso 1 1 calc R . .
N8 N -0.3737(6) 1.0666(3) 0.6423(4) 0.091(4) Uani 1 1 d . . .
N9 N -0.6180(6) 0.9934(4) 0.7037(3) 0.078(3) Uani 1 1 d . . .
H9B H -0.6207 1.0022 0.7301 0.093 Uiso 1 1 calc R . .
H9C H -0.6636 1.0094 0.6903 0.093 Uiso 1 1 calc R . .
N10 N -0.4685(5) 0.9461(3) 0.6939(3) 0.0592(19) Uani 1 1 d . . .
C1 C -0.5346(5) 0.9158(4) 0.6982(3) 0.057(2) Uani 1 1 d . . .
C2 C -0.6296(6) 0.9409(4) 0.6998(3) 0.060(2) Uani 1 1 d . . .
H2A H -0.6621 0.9288 0.7239 0.072 Uiso 1 1 calc R . .
C3 C -0.6839(6) 0.9279(4) 0.6647(4) 0.072(3) Uani 1 1 d . . .
H3A H -0.7485 0.9346 0.6706 0.086 Uiso 1 1 calc R . .
H3B H -0.6778 0.8924 0.6601 0.086 Uiso 1 1 calc R . .
C4 C -0.6582(6) 0.9542(4) 0.6275(3) 0.064(3) Uani 1 1 d . . .
C5 C -0.7081(7) 0.9951(4) 0.6141(4) 0.079(3) Uani 1 1 d . . .
H5A H -0.7622 1.0036 0.6278 0.095 Uiso 1 1 calc R . .
C6 C -0.6832(9) 1.0220(5) 0.5835(4) 0.086(4) Uani 1 1 d . . .
H6A H -0.7185 1.0495 0.5763 0.104 Uiso 1 1 calc R . .
C7 C -0.6054(10) 1.0104(7) 0.5617(4) 0.103(5) Uani 1 1 d . . .
H7A H -0.5877 1.0293 0.5394 0.123 Uiso 1 1 calc R . .
C8 C -0.5531(11) 0.9689(6) 0.5740(4) 0.101(4) Uani 1 1 d . . .
H8A H -0.5001 0.9595 0.5599 0.121 Uiso 1 1 calc R . .
C9 C -0.5810(9) 0.9437(5) 0.6061(4) 0.084(4) Uani 1 1 d . . .
H9A H -0.5450 0.9169 0.6145 0.100 Uiso 1 1 calc R . .
C10 C -0.4476(6) 1.0900(4) 0.6423(4) 0.066(3) Uani 1 1 d . . .
C11 C -0.4443(7) 1.1390(4) 0.6210(4) 0.081(4) Uani 1 1 d . . .
H11A H -0.4648 1.1645 0.6403 0.097 Uiso 1 1 calc R . .
C12 C -0.5076(10) 1.1408(4) 0.5857(4) 0.082(3) Uani 1 1 d . . .
H12A H -0.5678 1.1284 0.5941 0.098 Uiso 1 1 calc R . .
H12B H -0.4842 1.1184 0.5651 0.098 Uiso 1 1 calc R . .
C13 C -0.5206(7) 1.1915(4) 0.5669(3) 0.068(3) Uani 1 1 d . . .
C14 C -0.4866(10) 1.2006(5) 0.5297(3) 0.078(3) Uani 1 1 d . . .
H14A H -0.4516 1.1763 0.5167 0.093 Uiso 1 1 calc R . .
C15 C -0.5015(10) 1.2430(5) 0.5113(3) 0.089(4) Uani 1 1 d . . .
H15A H -0.4810 1.2480 0.4849 0.106 Uiso 1 1 calc R . .
C16 C -0.5466(8) 1.2789(4) 0.5309(3) 0.071(3) Uani 1 1 d . . .
H16A H -0.5568 1.3092 0.5180 0.085 Uiso 1 1 calc R . .
C17 C -0.5779(6) 1.2723(4) 0.5692(3) 0.068(3) Uani 1 1 d . . .
H17A H -0.6086 1.2977 0.5830 0.082 Uiso 1 1 calc R . .
C18 C -0.5630(7) 1.2275(4) 0.5868(3) 0.063(2) Uani 1 1 d . . .
H18A H -0.5829 1.2221 0.6132 0.076 Uiso 1 1 calc R . .
C19 C -0.0925(7) 1.0886(4) 0.6044(4) 0.084(4) Uani 1 1 d . . .
C20 C 0.0038(6) 1.0973(4) 0.5906(4) 0.080(4) Uani 1 1 d . . .
H20A H 0.0273 1.1259 0.6059 0.096 Uiso 1 1 calc R . .
C21 C 0.0096(7) 1.1102(5) 0.5483(4) 0.083(4) Uani 1 1 d . . .
H21A H -0.0236 1.1411 0.5440 0.100 Uiso 1 1 calc R . .
H21B H -0.0213 1.0846 0.5326 0.100 Uiso 1 1 calc R . .
C22 C 0.1079(7) 1.1162(4) 0.5325(3) 0.065(3) Uani 1 1 d . . .
C23 C 0.1633(8) 1.1526(5) 0.5484(4) 0.083(3) Uani 1 1 d . . .
H23A H 0.1395 1.1741 0.5679 0.100 Uiso 1 1 calc R . .
C24 C 0.2542(10) 1.1579(6) 0.5360(4) 0.096(4) Uani 1 1 d . . .
H24A H 0.2911 1.1833 0.5463 0.115 Uiso 1 1 calc R . .
C25 C 0.2879(9) 1.1259(6) 0.5087(4) 0.092(4) Uani 1 1 d . . .
H25A H 0.3496 1.1284 0.5007 0.110 Uiso 1 1 calc R . .
C26 C 0.2354(9) 1.0910(5) 0.4932(3) 0.084(4) Uani 1 1 d . . .
H26A H 0.2592 1.0700 0.4734 0.101 Uiso 1 1 calc R . .
C27 C 0.1466(7) 1.0852(5) 0.5058(4) 0.076(3) Uani 1 1 d . . .
H27A H 0.1118 1.0590 0.4956 0.091 Uiso 1 1 calc R . .
C28 C 0.0382(5) 0.9123(3) 0.6411(3) 0.052(2) Uani 1 1 d . . .
C29 C 0.0888(5) 0.8644(3) 0.6400(2) 0.0415(16) Uani 1 1 d . . .
H29A H 0.1385 0.8654 0.6602 0.050 Uiso 1 1 calc R . .
C30 C 0.1308(7) 0.8579(4) 0.5992(3) 0.062(2) Uani 1 1 d . . .
H30A H 0.1702 0.8864 0.5938 0.074 Uiso 1 1 calc R . .
H30B H 0.0814 0.8583 0.5793 0.074 Uiso 1 1 calc R . .
C31 C 0.1869(6) 0.8119(3) 0.5927(3) 0.060(2) Uani 1 1 d . . .
C32 C 0.2355(7) 0.7893(4) 0.6229(4) 0.074(3) Uani 1 1 d . . .
H32A H 0.2333 0.8017 0.6492 0.089 Uiso 1 1 calc R . .
C33 C 0.2873(8) 0.7485(4) 0.6141(5) 0.083(4) Uani 1 1 d . . .
H33A H 0.3193 0.7327 0.6349 0.099 Uiso 1 1 calc R . .
C34 C 0.2933(8) 0.7309(4) 0.5769(5) 0.088(4) Uani 1 1 d . . .
H34A H 0.3310 0.7037 0.5713 0.106 Uiso 1 1 calc R . .
C35 C 0.2419(10) 0.7538(4) 0.5458(5) 0.092(4) Uani 1 1 d . . .
H35A H 0.2419 0.7409 0.5197 0.110 Uiso 1 1 calc R . .
C36 C 0.1936(8) 0.7940(4) 0.5547(4) 0.068(3) Uani 1 1 d . . .
H36A H 0.1629 0.8106 0.5339 0.081 Uiso 1 1 calc R . .
C37 C -0.2488(7) 0.7995(3) 0.6758(2) 0.0552(19) Uani 1 1 d . . .
C38 C -0.3194(6) 0.7592(3) 0.6817(3) 0.064(3) Uani 1 1 d . . .
H38A H -0.2944 0.7339 0.7001 0.076 Uiso 1 1 calc R . .
C39 C -0.3423(7) 0.7355(4) 0.6415(4) 0.085(4) Uani 1 1 d . . .
H39A H -0.2860 0.7225 0.6294 0.102 Uiso 1 1 calc R . .
H39B H -0.3841 0.7077 0.6459 0.102 Uiso 1 1 calc R . .
C40 C -0.3845(7) 0.7699(4) 0.6141(4) 0.074(3) Uani 1 1 d . . .
C41 C -0.4782(9) 0.7782(5) 0.6140(4) 0.083(3) Uani 1 1 d . . .
H41A H -0.5175 0.7598 0.6306 0.099 Uiso 1 1 calc R . .
C42 C -0.5114(10) 0.8135(5) 0.5894(4) 0.086(3) Uani 1 1 d . . .
H42A H -0.5750 0.8190 0.5895 0.104 Uiso 1 1 calc R . .
C43 C -0.4613(12) 0.8404(5) 0.5657(4) 0.095(4) Uani 1 1 d . . .
H43A H -0.4892 0.8645 0.5495 0.114 Uiso 1 1 calc R . .
C44 C -0.3706(12) 0.8341(6) 0.5642(4) 0.095(4) Uani 1 1 d . . .
H44A H -0.3337 0.8538 0.5475 0.114 Uiso 1 1 calc R . .
C45 C -0.3313(10) 0.7962(6) 0.5888(4) 0.096(5) Uani 1 1 d . . .
H45A H -0.2681 0.7897 0.5874 0.116 Uiso 1 1 calc R . .
C100 C -0.1678(7) 0.9870(5) 0.7433(4) 0.117(7) Uani 1 1 d . . .
C101 C -0.1092(6) 0.9973(7) 0.7765(4) 0.140(8) Uani 0.65 1 d P A 1
H10A H -0.1025 0.9666 0.7917 0.168 Uiso 0.65 1 calc PR A 1
H10B H -0.1419 1.0204 0.7939 0.168 Uiso 0.65 1 calc PR A 1
C102 C -0.0180(8) 1.0169(11) 0.77046(18) 0.184(19) Uani 0.65 1 d P . 1
H10A H 0.0245 0.9981 0.7873 0.221 Uiso 0.65 1 calc PR . 1
H10B H -0.0174 1.0509 0.7803 0.221 Uiso 0.65 1 calc PR . 1
C110 C -0.1092(6) 0.9973(7) 0.7765(4) 0.140(8) Uani 0.35 1 d P A 2
H11B H -0.1350 0.9819 0.8006 0.168 Uiso 0.35 1 calc PR A 2
H11C H -0.1082 1.0329 0.7810 0.168 Uiso 0.35 1 calc PR A 2
C103 C -0.0140(7) 0.9799(11) 0.77129(15) 0.131(14) Uani 0.35 1 d P . 2
H10C H -0.0086 0.9465 0.7820 0.157 Uiso 0.35 1 calc PR . 2
H10D H 0.0275 1.0012 0.7866 0.157 Uiso 0.35 1 calc PR . 2

loop_
_atom_site_aniso_label
_atom_site_aniso_U_11
_atom_site_aniso_U_22
_atom_site_aniso_U_33
_atom_site_aniso_U_23
_atom_site_aniso_U_13
_atom_site_aniso_U_12
Gd1 0.02927(18) 0.0606(2) 0.0662(3) 0.0077(2) -0.0012(3) 0.0036(2)
Cu1 0.0288(4) 0.0608(6) 0.0637(6) -0.0039(5) 0.0000(4) -0.0021(4)
Cu2 0.0303(4) 0.0482(5) 0.0717(6) -0.0016(5) 0.0062(5) -0.0002(4)
Cu3 0.0289(4) 0.0554(6) 0.0784(7) 0.0177(5) 0.0030(4) 0.0070(4)
Cu4 0.0364(8) 0.0683(9) 0.1744(19) 0.0403(11) 0.0163(10) 0.0177(7)
Cu5 0.0347(6) 0.0677(7) 0.0828(10) -0.0004(7) 0.0039(6) 0.0104(5)
O1 0.037(3) 0.045(3) 0.090(4) -0.009(3) 0.004(3) -0.005(2)
O2 0.031(2) 0.050(3) 0.072(4) 0.000(3) 0.007(3) -0.001(2)
O3 0.032(3) 0.053(3) 0.082(4) 0.017(3) 0.002(3) 0.004(2)
O4 0.030(3) 0.049(3) 0.085(4) 0.014(3) 0.012(3) 0.007(2)
O5 0.050(4) 0.077(5) 0.152(7) 0.040(5) 0.009(4) 0.028(3)
O6 0.030(3) 0.062(4) 0.131(6) 0.033(4) 0.018(3) 0.014(3)
O7 0.029(3) 0.055(3) 0.111(6) -0.007(3) 0.005(3) 0.010(2)
O8 0.036(3) 0.049(3) 0.185(9) 0.022(5) 0.017(5) 0.011(3)
O9 0.028(3) 0.074(4) 0.069(4) -0.003(3) 0.005(3) -0.003(3)
O10 0.028(3) 0.054(3) 0.082(4) 0.007(3) -0.002(3) 0.006(2)
O100 0.125(10) 0.100(8) 0.196(13) -0.005(9) -0.006(9) -0.010(7)
O101 0.061(5) 0.099(6) 0.087(5) 0.007(5) -0.002(4) -0.007(4)
O102 0.092(6) 0.084(5) 0.077(5) 0.001(4) -0.015(4) 0.018(4)
O103 0.119(8) 0.138(9) 0.114(8) -0.012(7) -0.033(6) -0.034(7)
O104 0.198(11) 0.198(11) 0.267(11) -0.056(9) -0.008(9) 0.011(8)
O200 0.169(9) 0.172(9) 0.169(9) 0.000(7) 0.006(8) 0.034(8)
O201 0.248(13) 0.270(13) 0.234(13) -0.010(9) 0.017(9) -0.017(9)
O202 0.065(6) 0.130(10) 0.40(3) -0.074(14) 0.021(11) 0.017(7)
O203 0.182(15) 0.167(13) 0.245(18) 0.019(13) -0.111(14) -0.061(11)
O204 0.181(13) 0.189(12) 0.083(6) 0.029(7) -0.018(7) -0.112(11)
O205 0.141(10) 0.111(8) 0.151(10) 0.040(7) -0.038(9) 0.011(7)
O206 0.231(19) 0.225(17) 0.149(12) -0.046(12) 0.017(13) 0.031(16)
O207 0.213(12) 0.162(11) 0.183(11) 0.000 -0.061(9) 0.000
N1 0.040(4) 0.087(6) 0.079(6) 0.015(5) 0.001(4) -0.002(4)
N2 0.035(3) 0.051(4) 0.066(5) 0.000(3) -0.004(3) -0.005(3)
N3 0.039(4) 0.048(4) 0.072(5) 0.003(3) 0.008(3) -0.001(3)
N4 0.036(3) 0.045(4) 0.065(4) 0.003(3) 0.003(3) 0.003(3)
N5 0.043(4) 0.071(5) 0.122(8) 0.056(5) 0.006(5) 0.011(4)
N6 0.032(4) 0.090(6) 0.103(6) 0.051(5) 0.012(4) 0.015(4)
N7 0.068(6) 0.115(7) 0.176(9) 0.023(7) 0.004(6) 0.027(6)
N8 0.038(4) 0.063(5) 0.173(11) 0.029(6) 0.018(5) 0.016(4)
N9 0.050(5) 0.099(7) 0.084(6) -0.011(5) 0.010(4) 0.012(5)
N10 0.029(3) 0.075(5) 0.074(5) -0.013(4) -0.002(3) 0.009(3)
C1 0.029(4) 0.085(7) 0.056(5) 0.003(5) -0.002(3) 0.010(4)
C2 0.035(4) 0.069(6) 0.076(6) -0.006(5) 0.014(4) 0.008(4)
C3 0.027(4) 0.064(6) 0.125(9) 0.017(6) 0.002(5) -0.003(4)
C4 0.036(4) 0.064(6) 0.092(7) -0.003(5) -0.020(5) -0.014(4)
C5 0.045(5) 0.083(7) 0.110(9) 0.035(7) -0.012(5) 0.000(5)
C6 0.074(8) 0.084(8) 0.101(9) 0.007(7) -0.030(7) 0.012(6)
C7 0.085(9) 0.146(14) 0.078(8) 0.022(8) -0.017(7) -0.029(9)
C8 0.120(12) 0.103(10) 0.081(8) -0.005(8) 0.013(8) 0.031(9)
C9 0.097(9) 0.090(8) 0.063(7) -0.019(6) -0.015(6) 0.024(7)
C10 0.037(5) 0.060(6) 0.102(8) 0.000(5) 0.007(5) 0.003(4)
C11 0.041(5) 0.057(6) 0.144(11) -0.008(7) 0.006(6) 0.015(4)
C12 0.099(9) 0.052(6) 0.095(8) 0.004(5) 0.016(7) 0.012(6)
C13 0.048(5) 0.077(7) 0.079(7) -0.015(5) -0.004(5) -0.006(5)
C14 0.098(9) 0.082(7) 0.054(6) -0.014(5) 0.004(6) -0.004(7)
C15 0.113(10) 0.099(9) 0.053(6) 0.002(6) 0.008(7) 0.003(8)
C16 0.069(7) 0.076(7) 0.067(7) -0.003(5) -0.010(5) 0.005(5)
C17 0.036(5) 0.079(7) 0.088(7) -0.026(6) -0.012(5) 0.008(4)
C18 0.052(5) 0.072(6) 0.065(6) -0.005(5) -0.002(4) 0.008(5)
C19 0.045(5) 0.066(6) 0.140(11) 0.035(7) 0.017(6) 0.020(5)
C20 0.033(4) 0.092(8) 0.115(9) 0.051(7) 0.001(5) 0.009(5)
C21 0.032(5) 0.128(10) 0.089(8) 0.033(7) -0.006(5) -0.004(6)
C22 0.042(5) 0.078(7) 0.074(6) 0.021(5) -0.013(5) -0.003(5)
C23 0.062(7) 0.114(10) 0.072(7) 0.029(7) -0.010(5) -0.006(7)
C24 0.066(7) 0.128(11) 0.093(8) 0.035(8) -0.006(7) -0.033(9)
C25 0.067(6) 0.120(8) 0.089(7) 0.027(6) -0.001(6) 0.003(6)
C26 0.086(8) 0.101(9) 0.066(6) 0.026(6) -0.004(6) 0.025(7)
C27 0.053(6) 0.091(8) 0.083(7) 0.023(7) -0.014(5) -0.008(5)
C28 0.025(4) 0.061(5) 0.069(5) 0.003(4) -0.006(3) 0.014(3)
C29 0.031(3) 0.041(4) 0.052(4) 0.001(3) -0.001(3) 0.000(3)
C30 0.055(5) 0.067(6) 0.063(6) 0.002(5) 0.013(4) 0.007(5)
C31 0.039(4) 0.044(5) 0.096(7) 0.004(5) 0.022(4) 0.000(4)
C32 0.058(6) 0.072(6) 0.093(7) 0.014(6) 0.010(6) 0.016(5)
C33 0.052(6) 0.063(6) 0.133(12) 0.029(7) -0.011(7) 0.007(5)
C34 0.069(7) 0.042(5) 0.154(13) 0.000(7) 0.038(8) 0.012(5)
C35 0.074(8) 0.079(7) 0.122(10) -0.006(7) 0.030(8) 0.013(7)
C36 0.066(6) 0.058(6) 0.079(7) 0.000(5) 0.010(5) -0.009(5)
C37 0.048(4) 0.054(5) 0.064(5) -0.004(4) 0.006(4) -0.004(5)
C38 0.040(5) 0.050(5) 0.102(8) -0.002(5) -0.001(5) -0.011(4)
C39 0.046(6) 0.061(6) 0.149(12) -0.040(7) -0.002(6) -0.004(5)
C40 0.044(5) 0.077(7) 0.102(9) -0.015(6) -0.002(5) -0.013(5)
C41 0.078(8) 0.083(8) 0.087(8) 0.016(6) 0.004(6) -0.002(6)
C42 0.077(8) 0.099(9) 0.082(8) -0.002(7) 0.005(7) 0.001(7)
C43 0.131(13) 0.091(9) 0.062(7) -0.012(6) -0.001(8) 0.020(9)
C44 0.110(11) 0.102(10) 0.075(8) 0.000(7) 0.008(7) -0.044(9)
C45 0.088(9) 0.116(11) 0.086(9) -0.036(8) 0.018(7) -0.047(8)
C100 0.132(14) 0.077(9) 0.141(14) 0.003(10) 0.090(12) -0.020(9)
C101 0.103(12) 0.22(2) 0.094(11) -0.054(13) -0.011(9) -0.054(14)
C102 0.13(3) 0.25(4) 0.17(3) -0.04(3) 0.04(2) -0.13(3)
C110 0.103(12) 0.22(2) 0.094(11) -0.054(13) -0.011(9) -0.054(14)
C103 0.099(19) 0.12(2) 0.17(2) -0.002(18) -0.012(17) -0.084(18)

loop_
_atom_type_symbol
_atom_type_description
_atom_type_scat_dispersion_real
_atom_type_scat_dispersion_imag
_atom_type_scat_source
C C 0.0033 0.0016 'International Tables Vol C Tables 4.2.6.8 and 6.1.1.4'
H H 0.0000 0.0000 'International Tables Vol C Tables 4.2.6.8 and 6.1.1.4'
N N 0.0061 0.0033 'International Tables Vol C Tables 4.2.6.8 and 6.1.1.4'
O O 0.0106 0.0060 'International Tables Vol C Tables 4.2.6.8 and 6.1.1.4'
Cu Cu 0.3201 1.2651 'International Tables Vol C Tables 4.2.6.8 and 6.1.1.4'
Gd Gd -0.1653 3.9035 'International Tables Vol C Tables 4.2.6.8 and 6.1.1.4'

loop_
_geom_angle_atom_site_label_1
_geom_angle_atom_site_label_2
_geom_angle_atom_site_label_3
_geom_angle
_geom_angle_site_symmetry_3
O102 Gd1 O8 85.7(3) .
O102 Gd1 O4 88.1(3) .
O8 Gd1 O4 145.1(2) .
O102 Gd1 O10 94.1(3) .
O8 Gd1 O10 71.5(2) .
O4 Gd1 O10 143.26(19) .
O102 Gd1 O100 152.6(4) .
O8 Gd1 O100 82.5(4) .
O4 Gd1 O100 87.6(4) .
O10 Gd1 O100 105.3(4) .
O102 Gd1 O6 79.5(3) .
O8 Gd1 O6 72.5(2) .
O4 Gd1 O6 72.57(19) .
O10 Gd1 O6 143.86(19) .
O100 Gd1 O6 73.4(4) .
O102 Gd1 O2 81.7(3) .
O8 Gd1 O2 140.5(2) .
O4 Gd1 O2 71.87(19) .
O10 Gd1 O2 72.20(19) .
O100 Gd1 O2 122.3(4) .
O6 Gd1 O2 140.0(2) .
O102 Gd1 O101 154.1(3) .
O8 Gd1 O101 117.0(3) .
O4 Gd1 O101 79.7(3) .
O10 Gd1 O101 82.7(2) .
O100 Gd1 O101 50.2(4) .
O6 Gd1 O101 117.5(3) .
O2 Gd1 O101 72.9(3) .
O102 Gd1 C100 168.5(3) .
O8 Gd1 C100 102.7(4) .
O4 Gd1 C100 80.5(3) .
O10 Gd1 C100 96.1(3) .
O6 Gd1 C100 95.3(3) .
O2 Gd1 C100 96.3(3) .
N2 Cu1 O9 174.3(3) .
N2 Cu1 O10 91.6(3) .
O9 Cu1 O10 85.7(3) .
N2 Cu1 N1 82.8(3) .
O9 Cu1 N1 100.7(3) .
O10 Cu1 N1 168.3(3) .
N4 Cu2 O2 91.4(3) .
N4 Cu2 O1 173.0(3) .
O2 Cu2 O1 84.3(2) .
N4 Cu2 N3 82.6(3) .
O2 Cu2 N3 171.1(3) .
O1 Cu2 N3 101.0(3) .
N6 Cu3 O3 176.6(3) .
N6 Cu3 O4 91.2(3) .
O3 Cu3 O4 85.4(2) .
N6 Cu3 N5 84.0(3) .
O3 Cu3 N5 99.4(3) .
O4 Cu3 N5 173.5(4) .
O6 Cu4 N8 91.7(3) .
O6 Cu4 O5 85.0(3) .
N8 Cu4 O5 173.7(5) .
O6 Cu4 N7 173.5(5) .
N8 Cu4 N7 82.1(5) .
O5 Cu4 N7 101.4(4) .
N10 Cu5 O8 90.1(3) .
N10 Cu5 O7 167.6(4) .
O8 Cu5 O7 85.7(3) .
N10 Cu5 N9 82.2(4) .
O8 Cu5 N9 172.3(4) .
O7 Cu5 N9 101.8(4) .
C37 O1 Cu2 106.4(5) .
N2 O2 Cu2 108.2(4) .
N2 O2 Gd1 125.0(4) .
Cu2 O2 Gd1 126.1(3) .
C28 O3 Cu3 106.7(5) .
N4 O4 Cu3 107.5(4) .
N4 O4 Gd1 125.2(4) .
Cu3 O4 Gd1 126.0(3) .
C19 O5 Cu4 105.6(7) .
N6 O6 Cu4 109.2(5) .
N6 O6 Gd1 124.2(5) .
Cu4 O6 Gd1 126.5(3) .
C10 O7 Cu5 107.1(6) .
N8 O8 Cu5 106.6(5) .
N8 O8 Gd1 125.3(5) .
Cu5 O8 Gd1 128.1(4) .
C1 O9 Cu1 106.7(5) .
N10 O10 Cu1 107.8(5) .
N10 O10 Gd1 124.7(5) .
Cu1 O10 Gd1 126.0(3) .
C100 O100 Gd1 100.6(8) .
C100 O101 Gd1 100.7(8) .
C38 N1 Cu1 111.5(6) .
C37 N2 O2 115.6(7) .
C37 N2 Cu1 119.6(6) .
O2 N2 Cu1 124.8(5) .
C29 N3 Cu2 112.0(5) .
C28 N4 O4 114.1(7) .
C28 N4 Cu2 120.6(6) .
O4 N4 Cu2 124.9(5) .
C20 N5 Cu3 111.6(6) .
C19 N6 O6 115.7(7) .
C19 N6 Cu3 118.2(6) .
O6 N6 Cu3 126.0(6) .
C11 N7 Cu4 113.3(9) .
C10 N8 O8 116.2(9) .
C10 N8 Cu4 120.0(8) .
O8 N8 Cu4 123.8(6) .
C2 N9 Cu5 108.4(6) .
C1 N10 O10 114.1(7) .
C1 N10 Cu5 118.5(6) .
O10 N10 Cu5 124.8(6) .
N10 C1 O9 125.4(8) .
N10 C1 C2 113.4(9) .
O9 C1 C2 121.2(8) .
N9 C2 C3 112.2(9) .
N9 C2 C1 109.5(8) .
C3 C2 C1 110.6(8) .
C2 C3 C4 114.7(8) .
C9 C4 C5 115.4(11) .
C9 C4 C3 123.1(10) .
C5 C4 C3 121.3(10) .
C6 C5 C4 123.2(12) .
C5 C6 C7 120.7(13) .
C6 C7 C8 118.0(13) .
C9 C8 C7 118.4(13) .
C8 C9 C4 124.3(12) .
N8 C10 O7 124.0(10) .
N8 C10 C11 115.0(9) .
O7 C10 C11 120.8(8) .
N7 C11 C12 112.9(12) .
N7 C11 C10 109.0(9) .
C12 C11 C10 112.2(10) .
C11 C12 C13 115.4(10) .
C18 C13 C14 119.2(12) .
C18 C13 C12 121.1(11) .
C14 C13 C12 119.7(10) .
C15 C14 C13 121.5(12) .
C14 C15 C16 119.1(11) .
C15 C16 C17 121.4(11) .
C18 C17 C16 117.6(10) .
C13 C18 C17 121.0(11) .
O5 C19 N6 123.2(10) .
O5 C19 C20 119.4(9) .
N6 C19 C20 116.7(8) .
C21 C20 N5 113.6(11) .
C21 C20 C19 113.0(10) .
N5 C20 C19 109.0(8) .
C20 C21 C22 114.4(8) .
C27 C22 C23 116.9(10) .
C27 C22 C21 123.5(11) .
C23 C22 C21 119.3(12) .
C22 C23 C24 121.1(14) .
C25 C24 C23 118.6(14) .
C26 C25 C24 120.8(13) .
C25 C26 C27 120.7(13) .
C22 C27 C26 121.8(12) .
N4 C28 O3 125.0(8) .
N4 C28 C29 115.5(8) .
O3 C28 C29 119.3(7) .
N3 C29 C28 109.2(6) .
N3 C29 C30 112.3(7) .
C28 C29 C30 109.0(7) .
C29 C30 C31 116.5(8) .
C36 C31 C32 119.0(9) .
C36 C31 C30 117.8(10) .
C32 C31 C30 123.0(10) .
C33 C32 C31 119.2(12) .
C34 C33 C32 121.7(12) .
C33 C34 C35 119.0(10) .
C36 C35 C34 118.4(13) .
C35 C36 C31 122.5(12) .
N2 C37 O1 124.4(8) .
N2 C37 C38 115.7(9) .
O1 C37 C38 119.4(8) .
N1 C38 C37 105.5(8) .
N1 C38 C39 113.4(8) .
C37 C38 C39 109.9(9) .
C40 C39 C38 112.0(9) .
C45 C40 C41 118.7(13) .
C45 C40 C39 119.6(12) .
C41 C40 C39 121.7(11) .
C42 C41 C40 118.0(12) .
C43 C42 C41 124.5(15) .
C42 C43 C44 120.5(14) .
C43 C44 C45 117.7(13) .
C40 C45 C44 120.5(14) .
O101 C100 O100 105.9(11) .
O101 C100 C101 126.4(13) .
O100 C100 C101 127.7(13) .
O101 C100 Gd1 55.1(6) .
O100 C100 Gd1 52.8(7) .
C101 C100 Gd1 167.2(7) .
C100 C101 C102 121.0(8) .
C101 C102 C102 117.3(9) 3_556

loop_
_geom_bond_atom_site_label_1
_geom_bond_atom_site_label_2
_geom_bond_distance
_geom_bond_site_symmetry_2
Gd1 O102 2.364(8) .
Gd1 O8 2.387(6) .
Gd1 O4 2.405(6) .
Gd1 O10 2.413(6) .
Gd1 O100 2.421(13) .
Gd1 O6 2.424(7) .
Gd1 O2 2.432(6) .
Gd1 O101 2.487(8) .
Cu1 N2 1.899(7) .
Cu1 O9 1.911(6) .
Cu1 O10 1.931(6) .
Cu1 N1 1.967(9) .
Cu2 N4 1.880(7) .
Cu2 O2 1.925(5) .
Cu2 O1 1.951(6) .
Cu2 N3 2.008(7) .
Cu3 N6 1.894(8) .
Cu3 O3 1.924(6) .
Cu3 O4 1.928(6) .
Cu3 N5 1.991(8) .
Cu4 O6 1.899(6) .
Cu4 N8 1.912(9) .
Cu4 O5 1.969(8) .
Cu4 N7 1.973(11) .
Cu5 N10 1.899(8) .
Cu5 O8 1.916(7) .
Cu5 O7 1.926(7) .
Cu5 N9 2.020(9) .
O1 C37 1.286(12) .
O2 N2 1.376(9) .
O3 C28 1.290(11) .
O4 N4 1.404(9) .
O5 C19 1.289(12) .
O6 N6 1.362(9) .
O7 C10 1.283(12) .
O8 N8 1.408(11) .
O9 C1 1.287(12) .
O10 N10 1.391(9) .
O100 C100 1.354(17) .
O101 C100 1.243(15) .
N1 C38 1.527(13) .
N2 C37 1.273(12) .
N3 C29 1.483(10) .
N4 C28 1.288(10) .
N5 C20 1.498(12) .
N6 C19 1.306(13) .
N7 C11 1.459(16) .
N8 C10 1.265(12) .
N9 C2 1.457(14) .
N10 C1 1.288(12) .
C1 C2 1.562(12) .
C2 C3 1.470(16) .
C3 C4 1.497(16) .
C4 C9 1.377(17) .
C4 C5 1.415(14) .
C5 C6 1.318(17) .
C6 C7 1.40(2) .
C7 C8 1.44(2) .
C8 C9 1.346(19) .
C10 C11 1.524(15) .
C11 C12 1.514(18) .
C12 C13 1.541(15) .
C13 C18 1.348(15) .
C13 C14 1.373(16) .
C14 C15 1.336(17) .
C15 C16 1.360(17) .
C16 C17 1.382(16) .
C17 C18 1.382(16) .
C19 C20 1.512(14) .
C20 C21 1.469(16) .
C21 C22 1.552(14) .
C22 C27 1.362(17) .
C22 C23 1.397(17) .
C23 C24 1.410(18) .
C24 C25 1.36(2) .
C25 C26 1.338(19) .
C26 C27 1.384(17) .
C28 C29 1.511(11) .
C29 C30 1.519(12) .
C30 C31 1.526(13) .
C31 C36 1.374(15) .
C31 C32 1.388(15) .
C32 C33 1.387(16) .
C33 C34 1.35(2) .
C34 C35 1.44(2) .
C35 C36 1.346(16) .
C37 C38 1.531(12) .
C38 C39 1.541(16) .
C39 C40 1.461(18) .
C40 C45 1.363(17) .
C40 C41 1.399(16) .
C41 C42 1.365(18) .
C42 C43 1.314(19) .
C43 C44 1.35(2) .
C44 C45 1.45(2) .
C100 C101 1.440(8) .
C101 C102 1.463(7) .
C102 C102 1.476(7) 3_556
C103 C103 1.492(7) 3_556
